data_2224697
loop_
_publ_author_name
'Liu, Jia-Lu'
'Li, Hua-Qiong'
'Zhao, Guo-Liang'

_publ_section_title
Tetrakis(\m~2~-3,4-dimethoxyphenylacetato)-\k^3^<i>O</i>,<i>O</i>':<i>O</i>';\k^3^<i>O</i>:<i>O</i>:<i>O</i>';\k^2^<i>O</i>:<i>O</i>';\k^2^<i>O</i>:<i>O</i>'-bis[(3,4-dimethoxyphenylacetato-\k^2^<i>O</i>,<i>O</i>')(1,10-phenanthroline-\k^2^<i>N</i>,<i>N</i>)thulium(III)]
_journal_coeditor_code LH2956
_journal_issue 1
_journal_name_full 'Acta Crystallographica Section E'
_journal_page_first m9
_journal_paper_doi 10.1107/S1600536809051435
_journal_volume 66
_journal_year 2010
_chemical_formula_iupac '[Tm2 (C10 H11 O4)6 (C12 H8 N2)2]'
_chemical_formula_moiety 'C84 H82 N4 O24 Tm2'
_chemical_formula_sum 'C84 H82 N4 O24 Tm2'
_chemical_formula_weight 1869.40
_chemical_name_systematic
;
Tetrakis(\m~2~-3,4-dimethoxyphenylacetato)-\k^3^<i>O</i>,<i>O</i>':<i>O</i>';
\k^3^<i>O</i>:<i>O</i>:<i>O</i>';\k^2^<i>O</i>:<i>O</i>';
\k^2^<i>O</i>:<i>O</i>'-bis[(3,4-dimethoxyphenylacetato-
\k^2^<i>O</i>,<i>O</i>')(1,10-phenanthroline-
\k^2^<i>N</i>,<i>N</i>)thulium(III)]
;
_space_group_IT_number 2
_symmetry_cell_setting triclinic
_symmetry_space_group_name_Hall '-P 1'
_symmetry_space_group_name_H-M 'P -1'
_atom_sites_solution_hydrogens geom
_atom_sites_solution_primary direct
_atom_sites_solution_secondary difmap
_audit_creation_method SHELXL-97
_cell_angle_alpha 91.4570(10)
_cell_angle_beta 103.4030(10)
_cell_angle_gamma 114.4060(10)
_cell_formula_units_Z 1
_cell_length_a 12.30250(10)
_cell_length_b 12.3483(2)
_cell_length_c 14.5883(2)
_cell_measurement_reflns_used 8597
_cell_measurement_temperature 296(2)
_cell_measurement_theta_max 27.60
_cell_measurement_theta_min 2.05
_cell_volume 1944.71(5)
_computing_cell_refinement 'SAINT (Bruker, 1999)'
_computing_data_collection 'SMART (Bruker, 1997)'
_computing_data_reduction 'SAINT (Bruker, 1999)'
_computing_molecular_graphics 'PLATON (Spek, 2009)'
_computing_publication_material 'SHELXL97 (Sheldrick, 2008)'
_computing_structure_refinement 'SHELXL97 (Sheldrick, 2008)'
_computing_structure_solution 'SHELXS97 (Sheldrick, 2008)'
_diffrn_ambient_temperature 296(2)
_diffrn_measured_fraction_theta_full 0.999
_diffrn_measured_fraction_theta_max 0.999
_diffrn_measurement_device_type 'Bruker SMART APEX'
_diffrn_measurement_method '\w scans'
_diffrn_radiation_monochromator graphite
_diffrn_radiation_source 'fine-focus sealed tube'
_diffrn_radiation_type MoK\a
_diffrn_radiation_wavelength 0.71073
_diffrn_reflns_av_R_equivalents 0.0379
_diffrn_reflns_av_sigmaI/netI 0.0331
_diffrn_reflns_limit_h_max 14
_diffrn_reflns_limit_h_min -14
_diffrn_reflns_limit_k_max 14
_diffrn_reflns_limit_k_min -14
_diffrn_reflns_limit_l_max 17
_diffrn_reflns_limit_l_min -17
_diffrn_reflns_number 32353
_diffrn_reflns_theta_full 25.00
_diffrn_reflns_theta_max 25.00
_diffrn_reflns_theta_min 2.05
_diffrn_standards_decay_% 0
_diffrn_standards_interval_count 0
_diffrn_standards_number 0
_exptl_absorpt_coefficient_mu 2.349
_exptl_absorpt_correction_T_max 0.798
_exptl_absorpt_correction_T_min 0.747
_exptl_absorpt_correction_type multi-scan
_exptl_absorpt_process_details '(SADABS; Sheldrick, 1996)'
_exptl_crystal_colour colourless
_exptl_crystal_density_diffrn 1.596
_exptl_crystal_density_method 'not measured'
_exptl_crystal_description block
_exptl_crystal_F_000 944
_exptl_crystal_size_max 0.354
_exptl_crystal_size_mid 0.107
_exptl_crystal_size_min 0.096
_refine_diff_density_max 0.640
_refine_diff_density_min -0.317
_refine_ls_extinction_method none
_refine_ls_goodness_of_fit_ref 1.027
_refine_ls_hydrogen_treatment constr
_refine_ls_matrix_type full
_refine_ls_number_parameters 514
_refine_ls_number_reflns 6861
_refine_ls_number_restraints 0
_refine_ls_restrained_S_all 1.027
_refine_ls_R_factor_gt 0.0245
_refine_ls_shift/su_max 0.004
_refine_ls_shift/su_mean 0.001
_refine_ls_structure_factor_coef Fsqd
_refine_ls_weighting_details 'calc w=1/[\s^2^(Fo^2^)+(0.0303P)^2^+0.0710P] where P=(Fo^2^+2Fc^2^)/3'
_refine_ls_weighting_scheme calc
_refine_ls_wR_factor_gt 0.0557
_refine_ls_wR_factor_ref 0.0584
_reflns_number_gt 5961
_reflns_number_total 6861
_reflns_threshold_expression I>2\s(I)
_cod_data_source_file lh2956.cif
_cod_data_source_block I
_cod_depositor_comments
;
The following automatic conversions were performed:
'_symmetry_cell_setting' value 'Triclinic' changed to 'triclinic'
according to '/home/saulius/struct/CIF-dictionaries/cif_core.dic'
dictionary named 'cif_core.dic' version 2.4.1 from 2010-06-29.

Automatic conversion script
Id: cif_fix_enum 1527 2010-12-29 10:47:43Z saulius 

The following automatic conversions were performed:

'_symmetry_cell_setting' value 'Triclinic' changed to 'triclinic'
according to /home/saulius/struct/CIF-dictionaries/cif_core.dic
dictionary named 'cif_core.dic' version 2.4.1 from 2010-06-29.

Automatic conversion script
Id: cif_fix_values 1715 2011-07-08 13:25:40Z adriana 
;
_cod_original_cell_volume 1944.71(4)
_cod_database_code 2224697
_cod_database_fobs_code 2224697

loop_
_symmetry_equiv_pos_as_xyz
'x, y, z'
'-x, -y, -z'

loop_
_atom_site_type_symbol
_atom_site_label
_atom_site_fract_x
_atom_site_fract_y
_atom_site_fract_z
_atom_site_U_iso_or_equiv
_atom_site_adp_type
_atom_site_calc_flag
_atom_site_refinement_flags
_atom_site_occupancy
_atom_site_disorder_assembly
_atom_site_disorder_group
Tm Tm1 0.175028(11) 0.102013(13) 0.030650(9) 0.04097(6) Uani d . 1 . .
N N1 0.3561(2) 0.1554(2) 0.18114(19) 0.0465(6) Uani d . 1 . .
O O1 0.3698(2) -0.4441(2) 0.30577(16) 0.0521(6) Uani d . 1 . .
C C1 0.3391(4) -0.5686(3) 0.2846(3) 0.0632(10) Uani d . 1 . .
H H1A 0.3974 -0.5884 0.3283 0.095 Uiso calc R 1 . .
H H1B 0.3422 -0.5848 0.2208 0.095 Uiso calc R 1 . .
H H1C 0.2572 -0.6161 0.2905 0.095 Uiso calc R 1 . .
O O2 0.3894(2) -0.2368(2) 0.36761(18) 0.0685(7) Uani d . 1 . .
N N2 0.3785(2) 0.1373(2) 0.0008(2) 0.0496(7) Uani d . 1 . .
C C2 0.2942(3) -0.4026(3) 0.2490(2) 0.0413(7) Uani d . 1 . .
O O3 0.01233(18) -0.0982(2) 0.04225(14) 0.0462(5) Uani d . 1 . .
C C3 0.2150(3) -0.4601(3) 0.1623(2) 0.0512(8) Uani d . 1 . .
H H3A 0.2115 -0.5318 0.1373 0.061 Uiso calc R 1 . .
O O4 0.20449(19) -0.0728(2) 0.08331(16) 0.0487(5) Uani d . 1 . .
C C4 0.1394(3) -0.4117(3) 0.1114(3) 0.0581(9) Uani d . 1 . .
H H4A 0.0872 -0.4512 0.0519 0.070 Uiso calc R 1 . .
O O5 0.2337(3) 0.5128(3) -0.43218(19) 0.0821(8) Uani d . 1 . .
C C5 0.1398(3) -0.3071(3) 0.1466(2) 0.0460(8) Uani d . 1 . .
C C6 0.2248(3) -0.2465(3) 0.2326(2) 0.0451(8) Uani d . 1 . .
H H6A 0.2297 -0.1737 0.2565 0.054 Uiso calc R 1 . .
O O6 0.1019(2) 0.5544(3) -0.3365(2) 0.0800(8) Uani d . 1 . .
O O7 0.21737(19) 0.2421(2) -0.08600(15) 0.0469(5) Uani d . 1 . .
C C7 0.3022(3) -0.2915(3) 0.2833(2) 0.0435(7) Uani d . 1 . .
O O8 0.2591(2) 0.3120(2) 0.06308(15) 0.0555(6) Uani d . 1 . .
C C8 0.4180(4) -0.1159(4) 0.3958(3) 0.0852(14) Uani d . 1 . .
H H8A 0.4800 -0.0874 0.4556 0.128 Uiso calc R 1 . .
H H8B 0.3447 -0.1099 0.4022 0.128 Uiso calc R 1 . .
H H8C 0.4488 -0.0682 0.3486 0.128 Uiso calc R 1 . .
C C9 0.0460(3) -0.2642(3) 0.0961(3) 0.0550(9) Uani d . 1 . .
H H9A -0.0017 -0.3175 0.0369 0.066 Uiso calc R 1 . .
H H9B -0.0107 -0.2735 0.1349 0.066 Uiso calc R 1 . .
O O9 -0.2502(3) -0.0455(3) -0.5655(2) 0.0980(10) Uani d . 1 . .
C C10 0.0931(3) -0.1378(3) 0.0735(2) 0.0416(7) Uani d . 1 . .
O O10 -0.1572(3) 0.1810(3) -0.5085(2) 0.0848(9) Uani d . 1 . .
O O11 0.11190(19) -0.0205(2) -0.11245(15) 0.0470(5) Uani d . 1 . .
C C11 0.3103(5) 0.5021(5) -0.4862(3) 0.1033(16) Uani d . 1 . .
H H11C 0.2831 0.5165 -0.5499 0.155 Uiso calc R 1 . .
H H11D 0.3060 0.4226 -0.4875 0.155 Uiso calc R 1 . .
H H11A 0.3942 0.5598 -0.4581 0.155 Uiso calc R 1 . .
C C12 0.2587(3) 0.4949(3) -0.3385(2) 0.0576(9) Uani d . 1 . .
O O12 -0.09479(19) -0.1233(2) -0.15456(15) 0.0523(6) Uani d . 1 . .
C C13 0.3461(3) 0.4592(3) -0.2948(3) 0.0625(10) Uani d . 1 . .
H H13A 0.3935 0.4427 -0.3294 0.075 Uiso calc R 1 . .
C C14 0.3652(3) 0.4470(3) -0.1987(3) 0.0633(10) Uani d . 1 . .
H H14A 0.4253 0.4227 -0.1693 0.076 Uiso calc R 1 . .
C C15 0.2951(3) 0.4710(3) -0.1466(2) 0.0534(9) Uani d . 1 . .
C C16 0.2053(3) 0.5051(3) -0.1922(3) 0.0569(9) Uani d . 1 . .
H H16A 0.1564 0.5194 -0.1580 0.068 Uiso calc R 1 . .
C C17 0.1865(3) 0.5185(3) -0.2867(3) 0.0564(9) Uani d . 1 . .
C C18 0.0160(4) 0.5660(4) -0.2907(4) 0.0914(14) Uani d . 1 . .
H H18A -0.0379 0.5918 -0.3334 0.137 Uiso calc R 1 . .
H H18B 0.0602 0.6242 -0.2347 0.137 Uiso calc R 1 . .
H H18C -0.0322 0.4899 -0.2733 0.137 Uiso calc R 1 . .
C C19 0.3135(4) 0.4569(3) -0.0425(3) 0.0640(10) Uani d . 1 . .
H H19A 0.2760 0.4999 -0.0144 0.077 Uiso calc R 1 . .
H H19B 0.4015 0.4944 -0.0115 0.077 Uiso calc R 1 . .
C C20 0.2600(3) 0.3284(3) -0.0220(2) 0.0456(8) Uani d . 1 . .
C C21 -0.2939(5) -0.1633(5) -0.6054(3) 0.1053(17) Uani d . 1 . .
H H21A -0.3540 -0.1780 -0.6652 0.158 Uiso calc R 1 . .
H H21B -0.3319 -0.2160 -0.5633 0.158 Uiso calc R 1 . .
H H21C -0.2263 -0.1776 -0.6155 0.158 Uiso calc R 1 . .
C C22 -0.1625(3) -0.0060(4) -0.4787(3) 0.0617(10) Uani d . 1 . .
C C23 -0.1222(3) -0.0781(3) -0.4219(3) 0.0585(9) Uani d . 1 . .
H H23A -0.1556 -0.1601 -0.4422 0.070 Uiso calc R 1 . .
C C24 -0.0336(3) -0.0302(3) -0.3362(2) 0.0488(8) Uani d . 1 . .
C C25 0.0151(3) 0.0914(3) -0.3078(2) 0.0594(9) Uani d . 1 . .
H H25A 0.0751 0.1250 -0.2501 0.071 Uiso calc R 1 . .
C C26 -0.0237(4) 0.1647(4) -0.3637(3) 0.0667(10) Uani d . 1 . .
H H26A 0.0107 0.2468 -0.3437 0.080 Uiso calc R 1 . .
C C27 -0.1136(3) 0.1156(4) -0.4491(2) 0.0602(10) Uani d . 1 . .
C C28 -0.1058(5) 0.3062(5) -0.4796(4) 0.1056(17) Uani d . 1 . .
H H28A -0.1433 0.3422 -0.5267 0.158 Uiso calc R 1 . .
H H28B -0.0181 0.3405 -0.4726 0.158 Uiso calc R 1 . .
H H28C -0.1210 0.3206 -0.4199 0.158 Uiso calc R 1 . .
C C29 0.0109(3) -0.1085(3) -0.2735(2) 0.0544(9) Uani d . 1 . .
H H29A -0.0424 -0.1925 -0.2975 0.065 Uiso calc R 1 . .
H H29B 0.0943 -0.0927 -0.2755 0.065 Uiso calc R 1 . .
C C30 0.0095(3) -0.0830(3) -0.1716(2) 0.0459(8) Uani d . 1 . .
C C31 0.3467(3) 0.1640(3) 0.2691(2) 0.0534(9) Uani d . 1 . .
H H31A 0.2728 0.1600 0.2779 0.064 Uiso calc R 1 . .
C C32 0.4414(3) 0.1785(3) 0.3499(3) 0.0617(10) Uani d . 1 . .
H H32A 0.4311 0.1860 0.4105 0.074 Uiso calc R 1 . .
C C33 0.5489(3) 0.1816(3) 0.3375(3) 0.0645(10) Uani d . 1 . .
H H33A 0.6129 0.1906 0.3901 0.077 Uiso calc R 1 . .
C C34 0.5632(3) 0.1712(3) 0.2472(3) 0.0549(9) Uani d . 1 . .
C C35 0.6728(3) 0.1718(3) 0.2281(4) 0.0746(12) Uani d . 1 . .
H H35A 0.7371 0.1761 0.2786 0.089 Uiso calc R 1 . .
C C36 0.6844(3) 0.1663(4) 0.1397(4) 0.0761(13) Uani d . 1 . .
H H36A 0.7570 0.1673 0.1302 0.091 Uiso calc R 1 . .
C C37 0.5883(3) 0.1588(3) 0.0593(3) 0.0592(10) Uani d . 1 . .
C C38 0.5985(3) 0.1566(3) -0.0335(3) 0.0713(12) Uani d . 1 . .
H H38A 0.6712 0.1615 -0.0457 0.086 Uiso calc R 1 . .
C C39 0.5023(4) 0.1473(4) -0.1062(3) 0.0726(12) Uani d . 1 . .
H H39A 0.5090 0.1484 -0.1684 0.087 Uiso calc R 1 . .
C C40 0.3922(3) 0.1361(3) -0.0859(3) 0.0600(10) Uani d . 1 . .
H H40A 0.3258 0.1273 -0.1363 0.072 Uiso calc R 1 . .
C C41 0.4763(3) 0.1515(3) 0.0748(3) 0.0485(8) Uani d . 1 . .
C C42 0.4642(3) 0.1595(3) 0.1689(2) 0.0442(8) Uani d . 1 . .

loop_
_atom_site_aniso_label
_atom_site_aniso_U_11
_atom_site_aniso_U_22
_atom_site_aniso_U_33
_atom_site_aniso_U_12
_atom_site_aniso_U_13
_atom_site_aniso_U_23
Tm1 0.04263(9) 0.06291(11) 0.03925(9) 0.03882(7) 0.01862(6) 0.02181(7)
N1 0.0437(14) 0.0538(17) 0.0553(18) 0.0325(13) 0.0142(12) 0.0189(14)
O1 0.0606(14) 0.0536(14) 0.0516(14) 0.0386(12) 0.0048(11) 0.0131(11)
C1 0.085(3) 0.066(2) 0.058(2) 0.055(2) 0.0112(19) 0.0174(19)
O2 0.0852(18) 0.0539(16) 0.0568(16) 0.0380(14) -0.0132(13) 0.0011(13)
N2 0.0496(15) 0.0606(18) 0.0589(18) 0.0355(14) 0.0275(14) 0.0227(14)
C2 0.0425(16) 0.052(2) 0.0419(18) 0.0303(15) 0.0132(14) 0.0166(15)
O3 0.0473(12) 0.0716(15) 0.0467(13) 0.0461(11) 0.0211(10) 0.0259(11)
C3 0.062(2) 0.057(2) 0.048(2) 0.0425(18) 0.0064(16) 0.0029(17)
O4 0.0422(12) 0.0622(14) 0.0601(14) 0.0369(11) 0.0178(10) 0.0243(12)
C4 0.058(2) 0.064(2) 0.053(2) 0.0375(19) -0.0061(16) 0.0000(18)
O5 0.093(2) 0.117(2) 0.0538(16) 0.0547(18) 0.0318(15) 0.0371(16)
C5 0.0411(17) 0.049(2) 0.055(2) 0.0275(15) 0.0089(15) 0.0168(16)
C6 0.0489(18) 0.0406(18) 0.054(2) 0.0255(15) 0.0155(15) 0.0158(16)
O6 0.0758(18) 0.102(2) 0.086(2) 0.0550(17) 0.0296(15) 0.0426(17)
O7 0.0538(13) 0.0596(15) 0.0419(13) 0.0341(12) 0.0197(10) 0.0159(12)
C7 0.0472(17) 0.0441(19) 0.0422(18) 0.0235(15) 0.0095(14) 0.0116(15)
O8 0.0776(16) 0.0684(16) 0.0387(13) 0.0454(13) 0.0210(11) 0.0209(12)
C8 0.097(3) 0.060(3) 0.080(3) 0.039(2) -0.015(2) -0.010(2)
C9 0.0455(18) 0.055(2) 0.070(2) 0.0310(17) 0.0078(16) 0.0166(18)
O9 0.101(2) 0.092(2) 0.078(2) 0.0443(19) -0.0206(18) -0.0066(18)
C10 0.0466(18) 0.063(2) 0.0347(17) 0.0405(17) 0.0144(13) 0.0146(15)
O10 0.101(2) 0.086(2) 0.0683(19) 0.0523(18) 0.0012(16) 0.0217(16)
O11 0.0476(13) 0.0688(15) 0.0452(13) 0.0393(12) 0.0220(11) 0.0189(11)
C11 0.141(4) 0.134(4) 0.055(3) 0.067(4) 0.046(3) 0.034(3)
C12 0.064(2) 0.066(2) 0.047(2) 0.0271(19) 0.0227(17) 0.0229(18)
O12 0.0468(12) 0.0839(17) 0.0425(13) 0.0401(12) 0.0180(10) 0.0170(12)
C13 0.067(2) 0.073(3) 0.063(2) 0.035(2) 0.0336(19) 0.019(2)
C14 0.069(2) 0.074(3) 0.059(2) 0.042(2) 0.0185(19) 0.027(2)
C15 0.066(2) 0.048(2) 0.048(2) 0.0207(17) 0.0237(17) 0.0157(17)
C16 0.066(2) 0.055(2) 0.060(2) 0.0282(18) 0.0294(18) 0.0185(18)
C17 0.061(2) 0.055(2) 0.060(2) 0.0288(18) 0.0206(18) 0.0229(18)
C18 0.075(3) 0.101(4) 0.121(4) 0.053(3) 0.036(3) 0.033(3)
C19 0.077(3) 0.064(2) 0.048(2) 0.025(2) 0.0199(18) 0.0160(19)
C20 0.0430(17) 0.065(2) 0.043(2) 0.0352(17) 0.0141(14) 0.0178(18)
C21 0.091(3) 0.126(5) 0.073(3) 0.040(3) -0.008(3) -0.024(3)
C22 0.060(2) 0.076(3) 0.048(2) 0.032(2) 0.0076(17) 0.013(2)
C23 0.058(2) 0.064(2) 0.054(2) 0.0277(19) 0.0145(17) 0.0062(19)
C24 0.0536(19) 0.071(3) 0.0369(18) 0.0351(18) 0.0225(15) 0.0174(17)
C25 0.070(2) 0.066(3) 0.041(2) 0.033(2) 0.0074(17) 0.0117(18)
C26 0.082(3) 0.063(2) 0.052(2) 0.032(2) 0.011(2) 0.0130(19)
C27 0.067(2) 0.073(3) 0.044(2) 0.035(2) 0.0110(17) 0.019(2)
C28 0.132(4) 0.086(4) 0.097(4) 0.053(3) 0.013(3) 0.040(3)
C29 0.066(2) 0.075(2) 0.046(2) 0.046(2) 0.0266(16) 0.0155(18)
C30 0.054(2) 0.066(2) 0.0426(18) 0.0442(18) 0.0218(16) 0.0221(17)
C31 0.054(2) 0.064(2) 0.054(2) 0.0370(18) 0.0136(16) 0.0200(18)
C32 0.065(2) 0.067(2) 0.054(2) 0.035(2) 0.0039(18) 0.0174(19)
C33 0.057(2) 0.057(2) 0.068(3) 0.0271(19) -0.0076(19) 0.009(2)
C34 0.0394(18) 0.0397(19) 0.081(3) 0.0204(15) 0.0012(17) 0.0059(18)
C35 0.0370(19) 0.060(3) 0.114(4) 0.0225(18) -0.004(2) -0.005(3)
C36 0.0330(19) 0.065(3) 0.131(4) 0.0257(18) 0.016(2) -0.002(3)
C37 0.0403(18) 0.047(2) 0.104(3) 0.0265(16) 0.0279(19) 0.010(2)
C38 0.049(2) 0.063(2) 0.120(4) 0.0294(19) 0.046(2) 0.010(2)
C39 0.073(3) 0.076(3) 0.097(3) 0.041(2) 0.055(2) 0.023(2)
C40 0.059(2) 0.074(3) 0.071(3) 0.042(2) 0.0354(19) 0.024(2)
C41 0.0388(17) 0.0427(19) 0.074(2) 0.0238(15) 0.0208(16) 0.0148(17)
C42 0.0380(16) 0.0388(18) 0.065(2) 0.0244(14) 0.0142(15) 0.0163(16)

loop_
_atom_type_symbol
_atom_type_description
_atom_type_scat_dispersion_real
_atom_type_scat_dispersion_imag
_atom_type_scat_source
C C 0.0033 0.0016 'International Tables Vol C Tables 4.2.6.8 and 6.1.1.4'
H H 0.0000 0.0000 'International Tables Vol C Tables 4.2.6.8 and 6.1.1.4'
N N 0.0061 0.0033 'International Tables Vol C Tables 4.2.6.8 and 6.1.1.4'
O O 0.0106 0.0060 'International Tables Vol C Tables 4.2.6.8 and 6.1.1.4'
Tm Tm -0.3139 5.2483 'International Tables Vol C Tables 4.2.6.8 and 6.1.1.4'

loop_
_geom_angle_atom_site_label_1
_geom_angle_atom_site_label_2
_geom_angle_atom_site_label_3
_geom_angle_site_symmetry_1
_geom_angle_site_symmetry_3
_geom_angle
_geom_angle_publ_flag
O3 Tm1 O12 2 2 75.69(7) ?
O3 Tm1 O11 2 . 76.05(7) ?
O12 Tm1 O11 2 . 138.51(8) ?
O3 Tm1 O8 2 . 89.39(8) ?
O12 Tm1 O8 2 . 79.23(8) ?
O11 Tm1 O8 . . 129.97(7) ?
O3 Tm1 O7 2 . 74.97(7) ?
O12 Tm1 O7 2 . 124.10(7) ?
O11 Tm1 O7 . . 75.85(8) ?
O8 Tm1 O7 . . 54.12(8) ?
O3 Tm1 O4 2 . 124.40(7) ?
O12 Tm1 O4 2 . 93.43(7) ?
O11 Tm1 O4 . . 78.36(7) ?
O8 Tm1 O4 . . 142.79(8) ?
O7 Tm1 O4 . . 142.18(7) ?
O3 Tm1 O3 2 . 72.78(7) ?
O12 Tm1 O3 2 . 71.47(8) ?
O11 Tm1 O3 . . 71.52(7) ?
O8 Tm1 O3 . . 148.56(7) ?
O7 Tm1 O3 . . 138.45(7) ?
O4 Tm1 O3 . . 52.42(6) ?
O3 Tm1 N2 2 . 141.43(8) ?
O12 Tm1 N2 2 . 139.68(8) ?
O11 Tm1 N2 . . 78.56(8) ?
O8 Tm1 N2 . . 85.13(8) ?
O7 Tm1 N2 . . 70.97(7) ?
O4 Tm1 N2 . . 77.18(8) ?
O3 Tm1 N2 . . 124.89(7) ?
O3 Tm1 N1 2 . 149.64(8) ?
O12 Tm1 N1 2 . 75.49(8) ?
O11 Tm1 N1 . . 133.46(7) ?
O8 Tm1 N1 . . 76.06(8) ?
O7 Tm1 N1 . . 114.57(8) ?
O4 Tm1 N1 . . 66.81(8) ?
O3 Tm1 N1 . . 106.50(7) ?
N2 Tm1 N1 . . 64.71(9) ?
O3 Tm1 C20 2 . 81.95(8) ?
O12 Tm1 C20 2 . 102.70(9) ?
O11 Tm1 C20 . . 102.70(9) ?
O8 Tm1 C20 . . 27.28(9) ?
O7 Tm1 C20 . . 26.86(8) ?
O4 Tm1 C20 . . 152.20(8) ?
O3 Tm1 C20 . . 154.73(7) ?
N2 Tm1 C20 . . 75.87(8) ?
N1 Tm1 C20 . . 95.26(9) ?
O3 Tm1 C10 2 . 99.16(8) ?
O12 Tm1 C10 2 . 81.72(8) ?
O11 Tm1 C10 . . 73.53(8) ?
O8 Tm1 C10 . . 156.48(8) ?
O7 Tm1 C10 . . 149.32(8) ?
O4 Tm1 C10 . . 25.70(7) ?
O3 Tm1 C10 . . 26.72(7) ?
N2 Tm1 C10 . . 100.89(8) ?
N1 Tm1 C10 . . 85.93(8) ?
C20 Tm1 C10 . . 175.58(9) ?
O3 Tm1 Tm1 2 2 38.27(5) ?
O12 Tm1 Tm1 2 2 69.35(5) ?
O11 Tm1 Tm1 . 2 69.60(5) ?
O8 Tm1 Tm1 . 2 123.15(6) ?
O7 Tm1 Tm1 . 2 109.36(5) ?
O4 Tm1 Tm1 . 2 86.54(5) ?
O3 Tm1 Tm1 . 2 34.51(4) ?
N2 Tm1 Tm1 . 2 146.58(7) ?
N1 Tm1 Tm1 . 2 134.10(6) ?
C20 Tm1 Tm1 . 2 120.22(6) ?
C10 Tm1 Tm1 . 2 61.01(6) ?
C31 N1 C42 . . 117.6(3) ?
C31 N1 Tm1 . . 124.5(2) ?
C42 N1 Tm1 . . 117.2(2) ?
C2 O1 C1 . . 116.1(2) ?
O1 C1 H1A . . 109.5 ?
O1 C1 H1B . . 109.5 ?
H1A C1 H1B . . 109.5 ?
O1 C1 H1C . . 109.5 ?
H1A C1 H1C . . 109.5 ?
H1B C1 H1C . . 109.5 ?
C7 O2 C8 . . 117.0(3) ?
C40 N2 C41 . . 118.4(3) ?
C40 N2 Tm1 . . 121.5(2) ?
C41 N2 Tm1 . . 120.0(2) ?
C3 C2 O1 . . 124.8(3) ?
C3 C2 C7 . . 118.9(3) ?
O1 C2 C7 . . 116.4(3) ?
C10 O3 Tm1 . 2 158.6(2) ?
C10 O3 Tm1 . . 92.01(18) ?
Tm1 O3 Tm1 2 . 107.22(7) ?
C2 C3 C4 . . 120.2(3) ?
C2 C3 H3A . . 119.9 ?
C4 C3 H3A . . 119.9 ?
C10 O4 Tm1 . . 95.47(17) ?
C5 C4 C3 . . 121.8(3) ?
C5 C4 H4A . . 119.1 ?
C3 C4 H4A . . 119.1 ?
C12 O5 C11 . . 117.8(3) ?
C4 C5 C6 . . 117.4(3) ?
C4 C5 C9 . . 121.0(3) ?
C6 C5 C9 . . 121.5(3) ?
C7 C6 C5 . . 121.7(3) ?
C7 C6 H6A . . 119.2 ?
C5 C6 H6A . . 119.2 ?
C17 O6 C18 . . 118.0(3) ?
C20 O7 Tm1 . . 90.42(18) ?
O2 C7 C6 . . 125.3(3) ?
O2 C7 C2 . . 114.9(3) ?
C6 C7 C2 . . 119.8(3) ?
C20 O8 Tm1 . . 94.4(2) ?
O2 C8 H8A . . 109.5 ?
O2 C8 H8B . . 109.5 ?
H8A C8 H8B . . 109.5 ?
O2 C8 H8C . . 109.5 ?
H8A C8 H8C . . 109.5 ?
H8B C8 H8C . . 109.5 ?
C10 C9 C5 . . 118.0(3) ?
C10 C9 H9A . . 107.8 ?
C5 C9 H9A . . 107.8 ?
C10 C9 H9B . . 107.8 ?
C5 C9 H9B . . 107.8 ?
H9A C9 H9B . . 107.1 ?
C22 O9 C21 . . 118.6(4) ?
O4 C10 O3 . . 120.1(3) ?
O4 C10 C9 . . 122.9(3) ?
O3 C10 C9 . . 117.0(3) ?
O4 C10 Tm1 . . 58.82(15) ?
O3 C10 Tm1 . . 61.27(16) ?
C9 C10 Tm1 . . 178.2(2) ?
C27 O10 C28 . . 117.0(3) ?
C30 O11 Tm1 . . 135.28(19) ?
O5 C11 H11C . . 109.5 ?
O5 C11 H11D . . 109.5 ?
H11C C11 H11D . . 109.5 ?
O5 C11 H11A . . 109.5 ?
H11C C11 H11A . . 109.5 ?
H11D C11 H11A . . 109.5 ?
C13 C12 O5 . . 125.5(3) ?
C13 C12 C17 . . 119.9(3) ?
O5 C12 C17 . . 114.6(3) ?
C30 O12 Tm1 . 2 137.4(2) ?
C12 C13 C14 . . 120.4(3) ?
C12 C13 H13A . . 119.8 ?
C14 C13 H13A . . 119.8 ?
C15 C14 C13 . . 120.3(3) ?
C15 C14 H14A . . 119.9 ?
C13 C14 H14A . . 119.9 ?
C16 C15 C14 . . 118.7(3) ?
C16 C15 C19 . . 120.3(3) ?
C14 C15 C19 . . 121.0(3) ?
C17 C16 C15 . . 121.5(3) ?
C17 C16 H16A . . 119.2 ?
C15 C16 H16A . . 119.2 ?
O6 C17 C16 . . 125.2(3) ?
O6 C17 C12 . . 115.6(3) ?
C16 C17 C12 . . 119.2(3) ?
O6 C18 H18A . . 109.5 ?
O6 C18 H18B . . 109.5 ?
H18A C18 H18B . . 109.5 ?
O6 C18 H18C . . 109.5 ?
H18A C18 H18C . . 109.5 ?
H18B C18 H18C . . 109.5 ?
C15 C19 C20 . . 114.9(3) ?
C15 C19 H19A . . 108.5 ?
C20 C19 H19A . . 108.5 ?
C15 C19 H19B . . 108.5 ?
C20 C19 H19B . . 108.5 ?
H19A C19 H19B . . 107.5 ?
O7 C20 O8 . . 121.0(3) ?
O7 C20 C19 . . 121.7(3) ?
O8 C20 C19 . . 117.3(3) ?
O7 C20 Tm1 . . 62.72(17) ?
O8 C20 Tm1 . . 58.36(17) ?
C19 C20 Tm1 . . 175.2(3) ?
O9 C21 H21A . . 109.5 ?
O9 C21 H21B . . 109.5 ?
H21A C21 H21B . . 109.5 ?
O9 C21 H21C . . 109.5 ?
H21A C21 H21C . . 109.5 ?
H21B C21 H21C . . 109.5 ?
C27 C22 O9 . . 114.8(3) ?
C27 C22 C23 . . 119.8(3) ?
O9 C22 C23 . . 125.4(4) ?
C24 C23 C22 . . 121.2(4) ?
C24 C23 H23A . . 119.4 ?
C22 C23 H23A . . 119.4 ?
C25 C24 C23 . . 118.5(3) ?
C25 C24 C29 . . 120.0(3) ?
C23 C24 C29 . . 121.5(3) ?
C24 C25 C26 . . 121.1(3) ?
C24 C25 H25A . . 119.4 ?
C26 C25 H25A . . 119.4 ?
C27 C26 C25 . . 119.9(4) ?
C27 C26 H26A . . 120.0 ?
C25 C26 H26A . . 120.0 ?
O10 C27 C22 . . 116.6(3) ?
O10 C27 C26 . . 123.9(4) ?
C22 C27 C26 . . 119.5(3) ?
O10 C28 H28A . . 109.5 ?
O10 C28 H28B . . 109.5 ?
H28A C28 H28B . . 109.5 ?
O10 C28 H28C . . 109.5 ?
H28A C28 H28C . . 109.5 ?
H28B C28 H28C . . 109.5 ?
C30 C29 C24 . . 110.6(3) ?
C30 C29 H29A . . 109.5 ?
C24 C29 H29A . . 109.5 ?
C30 C29 H29B . . 109.5 ?
C24 C29 H29B . . 109.5 ?
H29A C29 H29B . . 108.1 ?
O12 C30 O11 . . 125.8(3) ?
O12 C30 C29 . . 116.7(3) ?
O11 C30 C29 . . 117.4(3) ?
N1 C31 C32 . . 123.9(3) ?
N1 C31 H31A . . 118.0 ?
C32 C31 H31A . . 118.0 ?
C33 C32 C31 . . 118.4(4) ?
C33 C32 H32A . . 120.8 ?
C31 C32 H32A . . 120.8 ?
C32 C33 C34 . . 120.3(3) ?
C32 C33 H33A . . 119.9 ?
C34 C33 H33A . . 119.9 ?
C33 C34 C42 . . 118.1(3) ?
C33 C34 C35 . . 123.7(4) ?
C42 C34 C35 . . 118.2(4) ?
C36 C35 C34 . . 121.5(4) ?
C36 C35 H35A . . 119.2 ?
C34 C35 H35A . . 119.2 ?
C35 C36 C37 . . 121.8(3) ?
C35 C36 H36A . . 119.1 ?
C37 C36 H36A . . 119.1 ?
C38 C37 C41 . . 118.3(3) ?
C38 C37 C36 . . 123.4(3) ?
C41 C37 C36 . . 118.3(4) ?
C39 C38 C37 . . 119.8(3) ?
C39 C38 H38A . . 120.1 ?
C37 C38 H38A . . 120.1 ?
C38 C39 C40 . . 118.9(4) ?
C38 C39 H39A . . 120.6 ?
C40 C39 H39A . . 120.6 ?
N2 C40 C39 . . 123.2(4) ?
N2 C40 H40A . . 118.4 ?
C39 C40 H40A . . 118.4 ?
N2 C41 C37 . . 121.3(3) ?
N2 C41 C42 . . 118.6(3) ?
C37 C41 C42 . . 120.1(3) ?
N1 C42 C34 . . 121.7(3) ?
N1 C42 C41 . . 118.4(3) ?
C34 C42 C41 . . 119.9(3) ?

loop_
_geom_bond_atom_site_label_1
_geom_bond_atom_site_label_2
_geom_bond_site_symmetry_2
_geom_bond_distance
_geom_bond_publ_flag
Tm1 O3 2 2.2840(18) ?
Tm1 O12 2 2.308(2) ?
Tm1 O11 . 2.317(2) ?
Tm1 O8 . 2.348(2) ?
Tm1 O7 . 2.444(2) ?
Tm1 O4 . 2.4459(19) ?
Tm1 O3 . 2.497(2) ?
Tm1 N2 . 2.502(2) ?
Tm1 N1 . 2.581(2) ?
Tm1 C20 . 2.750(3) ?
Tm1 C10 . 2.846(3) ?
Tm1 Tm1 2 3.8506(3) ?
N1 C31 . 1.321(4) ?
N1 C42 . 1.363(4) ?
O1 C2 . 1.367(3) ?
O1 C1 . 1.430(4) ?
C1 H1A . 0.9600 ?
C1 H1B . 0.9600 ?
C1 H1C . 0.9600 ?
O2 C7 . 1.367(4) ?
O2 C8 . 1.410(4) ?
N2 C40 . 1.314(4) ?
N2 C41 . 1.363(4) ?
C2 C3 . 1.365(4) ?
C2 C7 . 1.404(4) ?
O3 C10 . 1.280(3) ?
O3 Tm1 2 2.2840(18) ?
C3 C4 . 1.390(4) ?
C3 H3A . 0.9300 ?
O4 C10 . 1.240(4) ?
C4 C5 . 1.375(4) ?
C4 H4A . 0.9300 ?
O5 C12 . 1.374(4) ?
O5 C11 . 1.403(5) ?
C5 C6 . 1.387(4) ?
C5 C9 . 1.511(4) ?
C6 C7 . 1.376(4) ?
C6 H6A . 0.9300 ?
O6 C17 . 1.362(4) ?
O6 C18 . 1.425(5) ?
O7 C20 . 1.242(4) ?
O8 C20 . 1.264(4) ?
C8 H8A . 0.9600 ?
C8 H8B . 0.9600 ?
C8 H8C . 0.9600 ?
C9 C10 . 1.500(5) ?
C9 H9A . 0.9700 ?
C9 H9B . 0.9700 ?
O9 C22 . 1.380(4) ?
O9 C21 . 1.381(5) ?
O10 C27 . 1.367(4) ?
O10 C28 . 1.415(5) ?
O11 C30 . 1.259(4) ?
C11 H11C . 0.9600 ?
C11 H11D . 0.9600 ?
C11 H11A . 0.9600 ?
C12 C13 . 1.359(5) ?
C12 C17 . 1.399(5) ?
O12 C30 . 1.258(4) ?
O12 Tm1 2 2.308(2) ?
C13 C14 . 1.389(5) ?
C13 H13A . 0.9300 ?
C14 C15 . 1.382(5) ?
C14 H14A . 0.9300 ?
C15 C16 . 1.378(5) ?
C15 C19 . 1.508(5) ?
C16 C17 . 1.371(5) ?
C16 H16A . 0.9300 ?
C18 H18A . 0.9600 ?
C18 H18B . 0.9600 ?
C18 H18C . 0.9600 ?
C19 C20 . 1.514(5) ?
C19 H19A . 0.9700 ?
C19 H19B . 0.9700 ?
C21 H21A . 0.9600 ?
C21 H21B . 0.9600 ?
C21 H21C . 0.9600 ?
C22 C27 . 1.379(5) ?
C22 C23 . 1.392(5) ?
C23 C24 . 1.378(5) ?
C23 H23A . 0.9300 ?
C24 C25 . 1.377(5) ?
C24 C29 . 1.523(4) ?
C25 C26 . 1.388(5) ?
C25 H25A . 0.9300 ?
C26 C27 . 1.383(5) ?
C26 H26A . 0.9300 ?
C28 H28A . 0.9600 ?
C28 H28B . 0.9600 ?
C28 H28C . 0.9600 ?
C29 C30 . 1.517(4) ?
C29 H29A . 0.9700 ?
C29 H29B . 0.9700 ?
C31 C32 . 1.398(4) ?
C31 H31A . 0.9300 ?
C32 C33 . 1.361(5) ?
C32 H32A . 0.9300 ?
C33 C34 . 1.378(5) ?
C33 H33A . 0.9300 ?
C34 C42 . 1.418(4) ?
C34 C35 . 1.436(5) ?
C35 C36 . 1.333(6) ?
C35 H35A . 0.9300 ?
C36 C37 . 1.430(6) ?
C36 H36A . 0.9300 ?
C37 C38 . 1.388(6) ?
C37 C41 . 1.414(4) ?
C38 C39 . 1.356(6) ?
C38 H38A . 0.9300 ?
C39 C40 . 1.404(5) ?
C39 H39A . 0.9300 ?
C40 H40A . 0.9300 ?
C41 C42 . 1.419(5) ?

loop_
_geom_torsion_atom_site_label_1
_geom_torsion_atom_site_label_2
_geom_torsion_atom_site_label_3
_geom_torsion_atom_site_label_4
_geom_torsion_site_symmetry_1
_geom_torsion_site_symmetry_2
_geom_torsion_site_symmetry_3
_geom_torsion_site_symmetry_4
_geom_torsion
_geom_torsion_publ_flag
O3 Tm1 N1 C31 2 . . . 25.7(3) ?
O12 Tm1 N1 C31 2 . . . 6.9(2) ?
O11 Tm1 N1 C31 . . . . -138.2(2) ?
O8 Tm1 N1 C31 . . . . 89.2(3) ?
O7 Tm1 N1 C31 . . . . 128.1(2) ?
O4 Tm1 N1 C31 . . . . -93.3(3) ?
O3 Tm1 N1 C31 . . . . -58.3(3) ?
N2 Tm1 N1 C31 . . . . -179.6(3) ?
C20 Tm1 N1 C31 . . . . 108.7(3) ?
C10 Tm1 N1 C31 . . . . -75.6(3) ?
Tm1 Tm1 N1 C31 2 . . . -33.8(3) ?
O3 Tm1 N1 C42 2 . . . -163.31(18) ?
O12 Tm1 N1 C42 2 . . . 178.0(2) ?
O11 Tm1 N1 C42 . . . . 32.8(2) ?
O8 Tm1 N1 C42 . . . . -99.8(2) ?
O7 Tm1 N1 C42 . . . . -60.8(2) ?
O4 Tm1 N1 C42 . . . . 77.7(2) ?
O3 Tm1 N1 C42 . . . . 112.7(2) ?
N2 Tm1 N1 C42 . . . . -8.6(2) ?
C20 Tm1 N1 C42 . . . . -80.3(2) ?
C10 Tm1 N1 C42 . . . . 95.5(2) ?
Tm1 Tm1 N1 C42 2 . . . 137.26(18) ?
O3 Tm1 N2 C40 2 . . . -16.0(3) ?
O12 Tm1 N2 C40 2 . . . -165.9(2) ?
O11 Tm1 N2 C40 . . . . 33.5(3) ?
O8 Tm1 N2 C40 . . . . -98.9(3) ?
O7 Tm1 N2 C40 . . . . -45.3(3) ?
O4 Tm1 N2 C40 . . . . 114.0(3) ?
O3 Tm1 N2 C40 . . . . 91.2(3) ?
N1 Tm1 N2 C40 . . . . -175.8(3) ?
C20 Tm1 N2 C40 . . . . -72.9(3) ?
C10 Tm1 N2 C40 . . . . 104.1(3) ?
Tm1 Tm1 N2 C40 2 . . . 51.3(3) ?
O3 Tm1 N2 C41 2 . . . 167.8(2) ?
O12 Tm1 N2 C41 2 . . . 17.9(3) ?
O11 Tm1 N2 C41 . . . . -142.6(2) ?
O8 Tm1 N2 C41 . . . . 84.9(2) ?
O7 Tm1 N2 C41 . . . . 138.5(2) ?
O4 Tm1 N2 C41 . . . . -62.1(2) ?
O3 Tm1 N2 C41 . . . . -85.0(2) ?
N1 Tm1 N2 C41 . . . . 8.0(2) ?
C20 Tm1 N2 C41 . . . . 111.0(2) ?
C10 Tm1 N2 C41 . . . . -72.1(2) ?
Tm1 Tm1 N2 C41 2 . . . -124.9(2) ?
C1 O1 C2 C3 . . . . -17.4(4) ?
C1 O1 C2 C7 . . . . 163.7(3) ?
O3 Tm1 O3 C10 2 . . . 170.6(2) ?
O12 Tm1 O3 C10 2 . . . -109.14(17) ?
O11 Tm1 O3 C10 . . . . 89.95(17) ?
O8 Tm1 O3 C10 . . . . -131.31(18) ?
O7 Tm1 O3 C10 . . . . 129.97(17) ?
O4 Tm1 O3 C10 . . . . 0.58(16) ?
N2 Tm1 O3 C10 . . . . 29.2(2) ?
N1 Tm1 O3 C10 . . . . -41.16(17) ?
C20 Tm1 O3 C10 . . . . 170.5(2) ?
Tm1 Tm1 O3 C10 2 . . . 170.6(2) ?
O3 Tm1 O3 Tm1 2 . . 2 0.0 ?
O12 Tm1 O3 Tm1 2 . . 2 80.27(8) ?
O11 Tm1 O3 Tm1 . . . 2 -80.64(8) ?
O8 Tm1 O3 Tm1 . . . 2 58.10(16) ?
O7 Tm1 O3 Tm1 . . . 2 -40.62(13) ?
O4 Tm1 O3 Tm1 . . . 2 -170.01(13) ?
N2 Tm1 O3 Tm1 . . . 2 -141.43(9) ?
N1 Tm1 O3 Tm1 . . . 2 148.25(9) ?
C20 Tm1 O3 Tm1 . . . 2 -0.1(2) ?
C10 Tm1 O3 Tm1 . . . 2 -170.6(2) ?
O1 C2 C3 C4 . . . . 178.1(3) ?
C7 C2 C3 C4 . . . . -3.1(5) ?
O3 Tm1 O4 C10 2 . . . -12.2(2) ?
O12 Tm1 O4 C10 2 . . . 62.79(19) ?
O11 Tm1 O4 C10 . . . . -76.13(18) ?
O8 Tm1 O4 C10 . . . . 139.46(18) ?
O7 Tm1 O4 C10 . . . . -123.88(19) ?
O3 Tm1 O4 C10 . . . . -0.60(16) ?
N2 Tm1 O4 C10 . . . . -156.9(2) ?
N1 Tm1 O4 C10 . . . . 135.4(2) ?
C20 Tm1 O4 C10 . . . . -171.3(2) ?
Tm1 Tm1 O4 C10 2 . . . -6.26(18) ?
C2 C3 C4 C5 . . . . -1.3(5) ?
C3 C4 C5 C6 . . . . 4.3(5) ?
C3 C4 C5 C9 . . . . -172.3(3) ?
C4 C5 C6 C7 . . . . -3.0(5) ?
C9 C5 C6 C7 . . . . 173.6(3) ?
O3 Tm1 O7 C20 2 . . . 102.08(17) ?
O12 Tm1 O7 C20 2 . . . 41.48(19) ?
O11 Tm1 O7 C20 . . . . -178.85(17) ?
O8 Tm1 O7 C20 . . . . 1.68(16) ?
O4 Tm1 O7 C20 . . . . -130.47(17) ?
O3 Tm1 O7 C20 . . . . 142.17(16) ?
N2 Tm1 O7 C20 . . . . -96.29(18) ?
N1 Tm1 O7 C20 . . . . -47.19(18) ?
C10 Tm1 O7 C20 . . . . -175.35(16) ?
Tm1 Tm1 O7 C20 2 . . . 119.15(16) ?
C8 O2 C7 C6 . . . . -12.4(5) ?
C8 O2 C7 C2 . . . . 168.0(3) ?
C5 C6 C7 O2 . . . . 179.1(3) ?
C5 C6 C7 C2 . . . . -1.2(5) ?
C3 C2 C7 O2 . . . . -176.0(3) ?
O1 C2 C7 O2 . . . . 2.9(4) ?
C3 C2 C7 C6 . . . . 4.3(4) ?
O1 C2 C7 C6 . . . . -176.8(3) ?
O3 Tm1 O8 C20 2 . . . -73.46(17) ?
O12 Tm1 O8 C20 2 . . . -149.01(18) ?
O11 Tm1 O8 C20 . . . . -2.3(2) ?
O7 Tm1 O8 C20 . . . . -1.66(16) ?
O4 Tm1 O8 C20 . . . . 129.61(17) ?
O3 Tm1 O8 C20 . . . . -127.64(18) ?
N2 Tm1 O8 C20 . . . . 68.32(18) ?
N1 Tm1 O8 C20 . . . . 133.45(18) ?
C10 Tm1 O8 C20 . . . . 174.55(18) ?
Tm1 Tm1 O8 C20 2 . . . -92.58(17) ?
C4 C5 C9 C10 . . . . -128.0(4) ?
C6 C5 C9 C10 . . . . 55.6(5) ?
Tm1 O4 C10 O3 . . . . 1.1(3) ?
Tm1 O4 C10 C9 . . . . -179.4(3) ?
Tm1 O3 C10 O4 2 . . . 153.6(4) ?
Tm1 O3 C10 O4 . . . . -1.1(3) ?
Tm1 O3 C10 C9 2 . . . -26.0(7) ?
Tm1 O3 C10 C9 . . . . 179.4(3) ?
Tm1 O3 C10 Tm1 2 . . . 154.6(5) ?
C5 C9 C10 O4 . . . . 9.4(5) ?
C5 C9 C10 O3 . . . . -171.1(3) ?
O3 Tm1 C10 O4 2 . . . 169.83(18) ?
O12 Tm1 C10 O4 2 . . . -116.22(19) ?
O11 Tm1 C10 O4 . . . . 97.43(18) ?
O8 Tm1 C10 O4 . . . . -80.1(3) ?
O7 Tm1 C10 O4 . . . . 93.9(2) ?
O3 Tm1 C10 O4 . . . . 178.9(3) ?
N2 Tm1 C10 O4 . . . . 23.0(2) ?
N1 Tm1 C10 O4 . . . . -40.31(18) ?
Tm1 Tm1 C10 O4 2 . . . 172.9(2) ?
O3 Tm1 C10 O3 2 . . . -9.1(2) ?
O12 Tm1 C10 O3 2 . . . 64.85(16) ?
O11 Tm1 C10 O3 . . . . -81.50(16) ?
O8 Tm1 C10 O3 . . . . 101.0(2) ?
O7 Tm1 C10 O3 . . . . -85.0(2) ?
O4 Tm1 C10 O3 . . . . -178.9(3) ?
N2 Tm1 C10 O3 . . . . -155.98(16) ?
N1 Tm1 C10 O3 . . . . 140.75(17) ?
Tm1 Tm1 C10 O3 2 . . . -6.08(13) ?
O3 Tm1 O11 C30 2 . . . -22.7(3) ?
O12 Tm1 O11 C30 2 . . . 25.6(3) ?
O8 Tm1 O11 C30 . . . . -99.8(3) ?
O7 Tm1 O11 C30 . . . . -100.4(3) ?
O4 Tm1 O11 C30 . . . . 107.5(3) ?
O3 Tm1 O11 C30 . . . . 53.5(3) ?
N2 Tm1 O11 C30 . . . . -173.4(3) ?
N1 Tm1 O11 C30 . . . . 149.0(3) ?
C20 Tm1 O11 C30 . . . . -100.9(3) ?
C10 Tm1 O11 C30 . . . . 81.5(3) ?
Tm1 Tm1 O11 C30 2 . . . 16.9(3) ?
C11 O5 C12 C13 . . . . -5.0(6) ?
C11 O5 C12 C17 . . . . 174.0(4) ?
O5 C12 C13 C14 . . . . 178.4(4) ?
C17 C12 C13 C14 . . . . -0.7(6) ?
C12 C13 C14 C15 . . . . 0.1(6) ?
C13 C14 C15 C16 . . . . 1.0(6) ?
C13 C14 C15 C19 . . . . 179.3(3) ?
C14 C15 C16 C17 . . . . -1.6(5) ?
C19 C15 C16 C17 . . . . -179.9(3) ?
C18 O6 C17 C16 . . . . -7.7(6) ?
C18 O6 C17 C12 . . . . 172.8(4) ?
C15 C16 C17 O6 . . . . -178.4(3) ?
C15 C16 C17 C12 . . . . 1.1(5) ?
C13 C12 C17 O6 . . . . 179.7(3) ?
O5 C12 C17 O6 . . . . 0.5(5) ?
C13 C12 C17 C16 . . . . 0.1(6) ?
O5 C12 C17 C16 . . . . -179.1(3) ?
C16 C15 C19 C20 . . . . 102.8(4) ?
C14 C15 C19 C20 . . . . -75.4(4) ?
Tm1 O7 C20 O8 . . . . -3.0(3) ?
Tm1 O7 C20 C19 . . . . 177.8(3) ?
Tm1 O8 C20 O7 . . . . 3.1(3) ?
Tm1 O8 C20 C19 . . . . -177.6(2) ?
C15 C19 C20 O8 . . . . -171.4(3) ?
O3 Tm1 C20 O7 2 . . . -72.51(16) ?
O12 Tm1 C20 O7 2 . . . -145.79(16) ?
O11 Tm1 C20 O7 . . . . 1.14(17) ?
O8 Tm1 C20 O7 . . . . -177.0(3) ?
O4 Tm1 C20 O7 . . . . 90.2(2) ?
O3 Tm1 C20 O7 . . . . -72.4(3) ?
N2 Tm1 C20 O7 . . . . 75.68(17) ?
N1 Tm1 C20 O7 . . . . 137.93(16) ?
Tm1 Tm1 C20 O7 2 . . . -72.47(17) ?
O3 Tm1 C20 O8 2 . . . 104.51(17) ?
O12 Tm1 C20 O8 2 . . . 31.24(18) ?
O11 Tm1 C20 O8 . . . . 178.16(16) ?
O7 Tm1 C20 O8 . . . . 177.0(3) ?
O4 Tm1 C20 O8 . . . . -92.7(2) ?
O3 Tm1 C20 O8 . . . . 104.6(2) ?
N2 Tm1 C20 O8 . . . . -107.29(18) ?
N1 Tm1 C20 O8 . . . . -45.04(18) ?
Tm1 Tm1 C20 O8 2 . . . 104.56(17) ?
C21 O9 C22 C27 . . . . 173.0(4) ?
C21 O9 C22 C23 . . . . -7.0(6) ?
C27 C22 C23 C24 . . . . -0.2(6) ?
O9 C22 C23 C24 . . . . 179.8(4) ?
C22 C23 C24 C25 . . . . -0.3(5) ?
C22 C23 C24 C29 . . . . 179.9(3) ?
C23 C24 C25 C26 . . . . 0.1(5) ?
C29 C24 C25 C26 . . . . 179.9(3) ?
C24 C25 C26 C27 . . . . 0.6(6) ?
C28 O10 C27 C22 . . . . -178.8(4) ?
C28 O10 C27 C26 . . . . 0.1(6) ?
O9 C22 C27 O10 . . . . -0.2(5) ?
C23 C22 C27 O10 . . . . 179.8(3) ?
O9 C22 C27 C26 . . . . -179.1(4) ?
C23 C22 C27 C26 . . . . 0.9(6) ?
C25 C26 C27 O10 . . . . -179.9(4) ?
C25 C26 C27 C22 . . . . -1.1(6) ?
C25 C24 C29 C30 . . . . 48.9(4) ?
C23 C24 C29 C30 . . . . -131.3(3) ?
Tm1 O12 C30 O11 2 . . . 8.3(5) ?
Tm1 O12 C30 C29 2 . . . -169.3(2) ?
Tm1 O11 C30 O12 . . . . -22.4(5) ?
Tm1 O11 C30 C29 . . . . 155.2(2) ?
C24 C29 C30 O12 . . . . 74.1(4) ?
C24 C29 C30 O11 . . . . -103.7(3) ?
C42 N1 C31 C32 . . . . 0.9(5) ?
Tm1 N1 C31 C32 . . . . 171.9(3) ?
N1 C31 C32 C33 . . . . -1.5(6) ?
C31 C32 C33 C34 . . . . 0.4(5) ?
C32 C33 C34 C42 . . . . 1.0(5) ?
C32 C33 C34 C35 . . . . -179.0(3) ?
C33 C34 C35 C36 . . . . -177.3(4) ?
C42 C34 C35 C36 . . . . 2.7(6) ?
C34 C35 C36 C37 . . . . -0.4(6) ?
C35 C36 C37 C38 . . . . 178.0(4) ?
C35 C36 C37 C41 . . . . -3.0(6) ?
C41 C37 C38 C39 . . . . -0.1(5) ?
C36 C37 C38 C39 . . . . 178.8(4) ?
C37 C38 C39 C40 . . . . -2.1(6) ?
C41 N2 C40 C39 . . . . 0.7(5) ?
Tm1 N2 C40 C39 . . . . -175.5(3) ?
C38 C39 C40 N2 . . . . 1.9(6) ?
C40 N2 C41 C37 . . . . -3.0(5) ?
Tm1 N2 C41 C37 . . . . 173.2(2) ?
C40 N2 C41 C42 . . . . 176.6(3) ?
Tm1 N2 C41 C42 . . . . -7.1(4) ?
C38 C37 C41 N2 . . . . 2.8(5) ?
C36 C37 C41 N2 . . . . -176.2(3) ?
C38 C37 C41 C42 . . . . -176.8(3) ?
C36 C37 C41 C42 . . . . 4.1(5) ?
C31 N1 C42 C34 . . . . 0.6(4) ?
Tm1 N1 C42 C34 . . . . -171.0(2) ?
C31 N1 C42 C41 . . . . -179.5(3) ?
Tm1 N1 C42 C41 . . . . 8.9(4) ?
C33 C34 C42 N1 . . . . -1.6(5) ?
C35 C34 C42 N1 . . . . 178.4(3) ?
C33 C34 C42 C41 . . . . 178.5(3) ?
C35 C34 C42 C41 . . . . -1.5(5) ?
N2 C41 C42 N1 . . . . -1.5(4) ?
C37 C41 C42 N1 . . . . 178.2(3) ?
N2 C41 C42 C34 . . . . 178.4(3) ?
C37 C41 C42 C34 . . . . -1.9(5) ?
